data_1566897
loop_
_publ_author_name
'Jiang, Long'
'Wang, Yu'
'Tan, Dehui'
'Chen, Xiaobin'
'Ma, Tinghao'
'Zhang, Baoliang'
'Yang, Deng-Tao'

_publ_section_title
;
 Access to tetracoordinate boron-doped polycyclic aromatic hydrocarbons
 with delayed fluorescence and aggregation-induced emission under mild
 conditions
;
_journal_name_full 'Chemical Science'
_journal_paper_doi 10.1039/D2SC01722A
_journal_year 2022
_chemical_formula_moiety 'C53.425 H58.276 B N3, C6 H12'
_chemical_formula_sum 'C59.42 H70.28 B N3'
_chemical_formula_weight 837.37
_space_group_crystal_system monoclinic
_space_group_IT_number 15
_space_group_name_Hall '-I 2ya'
_space_group_name_H-M_alt 'I 1 2/a 1'
_atom_sites_solution_hydrogens geom
_audit_creation_date 2022-03-19
_audit_creation_method
;
Olex2 1.5
(compiled 2021.12.09 svn.r5202d8cf for OlexSys, GUI svn.r6439)
;
_audit_update_record
;
2022-03-25 deposited with the CCDC.	2022-04-12 downloaded from the CCDC.
;
_cell_angle_alpha 90
_cell_angle_beta 90.748(7)
_cell_angle_gamma 90
_cell_formula_units_Z 8
_cell_length_a 21.747(2)
_cell_length_b 19.582(2)
_cell_length_c 23.834(2)
_cell_measurement_reflns_used 5236
_cell_measurement_temperature 180.15
_cell_measurement_theta_max 21.75
_cell_measurement_theta_min 2.20
_cell_volume 10148.8(16)
_computing_cell_refinement 'SAINT V8.38A (Bruker, 2018)'
_computing_data_reduction 'SAINT V8.38A (Bruker, 2018)'
_computing_molecular_graphics 'Olex2 1.5 (Dolomanov et al., 2009)'
_computing_publication_material 'Olex2 1.5 (Dolomanov et al., 2009)'
_computing_structure_refinement 'SHELXL 2018/3 (Sheldrick, 2015)'
_computing_structure_solution 'SHELXT 2014/5 (Sheldrick, 2014)'
_diffrn_ambient_temperature 180.15
_diffrn_measured_fraction_theta_full 0.996
_diffrn_measured_fraction_theta_max 0.996
_diffrn_measurement_device_type 'Bruker APEX-II CCD'
_diffrn_measurement_method '\f and \w scans'
_diffrn_radiation_type MoK\a
_diffrn_radiation_wavelength 0.71073
_diffrn_reflns_av_R_equivalents 0.1663
_diffrn_reflns_av_unetI/netI 0.1044
_diffrn_reflns_Laue_measured_fraction_full 0.996
_diffrn_reflns_Laue_measured_fraction_max 0.996
_diffrn_reflns_limit_h_max 23
_diffrn_reflns_limit_h_min -25
_diffrn_reflns_limit_k_max 23
_diffrn_reflns_limit_k_min -23
_diffrn_reflns_limit_l_max 28
_diffrn_reflns_limit_l_min -27
_diffrn_reflns_number 47356
_diffrn_reflns_point_group_measured_fraction_full 0.996
_diffrn_reflns_point_group_measured_fraction_max 0.996
_diffrn_reflns_theta_full 24.824
_diffrn_reflns_theta_max 24.824
_diffrn_reflns_theta_min 2.200
_diffrn_source_current 1.0
_diffrn_source_power 0.05
_diffrn_source_voltage 50.0
_diffrn_standards_number 0
_exptl_absorpt_coefficient_mu 0.062
_exptl_absorpt_correction_T_max 0.991
_exptl_absorpt_correction_T_min 0.985
_exptl_absorpt_correction_type multi-scan
_exptl_absorpt_process_details
;
SADABS-2016/2 (Bruker,2016/2) was used for absorption correction.
wR2(int) was 0.4123 before and 0.3228 after correction.
The Ratio of minimum to maximum transmission is 0.8518.
The \l/2 correction factor is Not present.
;
_exptl_crystal_colour 'clear light orange'
_exptl_crystal_colour_lustre clear
_exptl_crystal_colour_modifier light
_exptl_crystal_colour_primary orange
_exptl_crystal_density_diffrn 1.096
_exptl_crystal_description block
_exptl_crystal_F_000 3623
_exptl_crystal_size_max 0.28
_exptl_crystal_size_mid 0.2
_exptl_crystal_size_min 0.14
_refine_diff_density_max 1.105
_refine_diff_density_min -0.432
_refine_diff_density_rms 0.075
_refine_ls_extinction_method none
_refine_ls_goodness_of_fit_ref 1.017
_refine_ls_hydrogen_treatment constr
_refine_ls_matrix_type full
_refine_ls_number_parameters 622
_refine_ls_number_reflns 8734
_refine_ls_number_restraints 102
_refine_ls_restrained_S_all 1.028
_refine_ls_R_factor_all 0.1731
_refine_ls_R_factor_gt 0.0957
_refine_ls_shift/su_max 0.000
_refine_ls_shift/su_mean 0.000
_refine_ls_structure_factor_coef Fsqd
_refine_ls_weighting_details 'w=1/[\s^2^(Fo^2^)+(0.2000P)^2^] where P=(Fo^2^+2Fc^2^)/3'
_refine_ls_weighting_scheme calc
_refine_ls_wR_factor_gt 0.2667
_refine_ls_wR_factor_ref 0.3228
_reflns_Friedel_coverage 0.000
_reflns_number_gt 4392
_reflns_number_total 8734
_reflns_threshold_expression 'I > 2\s(I)'
_cod_data_source_file d2sc01722a2.cif
_cod_data_source_block nbnn-3
_cod_database_code 1566897
_shelx_shelxl_version_number 2018/3
_shelx_space_group_comment
;
The symmetry employed for this shelxl refinement is uniquely defined
by the following loop, which should always be used as a source of
symmetry information in preference to the above space-group names.
They are only intended as comments.
;
_shelx_estimated_absorpt_t_max 0.991
_shelx_estimated_absorpt_t_min 0.983
_olex2_refinement_description
;
1. Fixed Uiso
 At 1.2 times of:
  All C(H) groups, All C(H,H) groups
 At 1.5 times of:
  All C(H,H,H) groups
2. Restrained distances
 C1F-C1E
 1.5 with sigma of 0.02
 C1B-C1C
 1.5 with sigma of 0.02
 C1D-C1C
 1.5 with sigma of 0.02
 C1A-C1F
 1.5 with sigma of 0.02
 C1A-C1B
 1.58 with sigma of 0.01
 C1D-C1E
 1.58 with sigma of 0.01
3. Uiso/Uaniso restraints and constraints
Uanis(C1A) \\sim Ueq, Uanis(C1B) \\sim Ueq, Uanis(C1F) \\sim Ueq, Uanis(C1C)
\\sim Ueq, Uanis(C1E) \\sim Ueq, Uanis(C1D) \\sim Ueq: with sigma of 0.001 and
sigma for terminal atoms of 0.002
Uanis(C56) \\sim Ueq, Uanis(C50) \\sim Ueq, Uanis(C50A) \\sim Ueq, Uanis(C49)
\\sim Ueq, Uanis(C49A) \\sim Ueq, Uanis(C1) \\sim Ueq, Uanis(C40) \\sim Ueq:
with sigma of 0.01 and sigma for terminal atoms of 0.02
Uanis(C54) \\sim Ueq: with sigma of 0.01 and sigma for terminal atoms of 0.02
Uanis(C39) \\sim Ueq, Uanis(C40) \\sim Ueq, Uanis(C38) \\sim Ueq: with sigma of
0.01 and sigma for terminal atoms of 0.02
4. Others
 Fixed Sof: C1(0.557) H1A(0.557) H1B(0.557) H1C(0.557) C38(0.8084)
 H38A(0.8084) H38B(0.8084) H38C(0.8084) C39(0.8084) H39A(0.8084) H39B(0.8084)
 H39C(0.8084) C40(0.8084) H40A(0.8084) H40B(0.8084) H40C(0.8084) C49(0.557)
 H49A(0.557) H49B(0.557) H49C(0.557) C50(0.557) H50A(0.557) H50B(0.557)
 H50C(0.557) C49A(0.443) H49D(0.443) H49E(0.443) H49F(0.443) C50A(0.443)
 H50D(0.443) H50E(0.443) H50F(0.443) C56(0.443) H56A(0.443) H56B(0.443)
 H56C(0.443)
5.a Secondary CH2 refined with riding coordinates:
 C1A(H1AA,H1AB), C1B(H1BA,H1BB), C1C(H1CA,H1CB), C1D(H1DA,H1DB), C1E(H1EA,
 H1EB), C1F(H1FA,H1FB)
5.b Aromatic/amide H refined with riding coordinates:
 C4(H4), C9(H9), C15(H15), C18(H18), C19(H19), C21(H21), C22(H22), C23(H23),
 C28(H28), C31(H31), C36(H36), C41(H41), C43(H43), C44(H44), C47(H47)
5.c Idealised Me refined as rotating group:
 C1(H1A,H1B,H1C), C11(H11A,H11B,H11C), C12(H12A,H12B,H12C), C27(H27A,H27B,
 H27C), C30(H30A,H30B,H30C), C33(H33A,H33B,H33C), C38(H38A,H38B,H38C), C39(H39A,
 H39B,H39C), C40(H40A,H40B,H40C), C45(H45A,H45B,H45C), C46(H46A,H46B,H46C),
 C49(H49A,H49B,H49C), C50(H50A,H50B,H50C), C51(H51A,H51B,H51C), C52(H52A,H52B,
 H52C), C49A(H49D,H49E,H49F), C50A(H50D,H50E,H50F), C56(H56A,H56B,H56C)
;
_smtbx_masks_void_probe_radius 1.2
_smtbx_masks_void_truncation_radius 1.2
_olex2_submission_special_instructions 'No special instructions were received'

loop_
_space_group_symop_operation_xyz
'x, y, z'
'-x+1/2, y, -z'
'x+1/2, y+1/2, z+1/2'
'-x+1, y+1/2, -z+1/2'
'-x, -y, -z'
'x-1/2, -y, z'
'-x+1/2, -y+1/2, -z+1/2'
'x, -y+1/2, z+1/2'

loop_
_atom_site_label
_atom_site_type_symbol
_atom_site_fract_x
_atom_site_fract_y
_atom_site_fract_z
_atom_site_U_iso_or_equiv
_atom_site_adp_type
_atom_site_occupancy
_atom_site_site_symmetry_order
_atom_site_calc_flag
_atom_site_refinement_flags_posn
_atom_site_refinement_flags_adp
_atom_site_refinement_flags_occupancy
_atom_site_disorder_assembly
_atom_site_disorder_group
N2 N -0.01161(15) 0.31697(17) 0.17222(12) 0.0420(9) Uani 1 1 d . . . . .
N3 N -0.00968(15) 0.29979(17) 0.27894(12) 0.0416(9) Uani 1 1 d . . . . .
N55 N 0.04482(15) 0.39802(17) 0.23979(12) 0.0427(9) Uani 1 1 d . . . . .
C1 C 0.0805(6) 0.2818(6) 0.5350(4) 0.063(3) Uani 0.557 1 d . U P A 1
H1A H 0.039210 0.301268 0.538146 0.094 Uiso 0.557 1 calc R U P A 1
H1B H 0.102599 0.286715 0.570850 0.094 Uiso 0.557 1 calc R U P A 1
H1C H 0.077342 0.233278 0.525273 0.094 Uiso 0.557 1 calc R U P A 1
C2 C 0.1172(2) 0.3212(3) 0.48693(16) 0.0551(12) Uani 1 1 d . . . . .
C3 C 0.07968(19) 0.3213(2) 0.43172(16) 0.0478(11) Uani 1 1 d . . . . .
C4 C 0.09968(18) 0.3582(2) 0.38601(15) 0.0469(11) Uani 1 1 d . . . . .
H4 H 0.134641 0.386777 0.390860 0.056 Uiso 1 1 calc R U . . .
C5 C 0.07144(18) 0.3558(2) 0.33319(15) 0.0411(10) Uani 1 1 d . . . . .
C6 C 0.07800(18) 0.4084(2) 0.28901(15) 0.0444(11) Uani 1 1 d . . . . .
C7 C -0.03354(17) 0.2628(2) 0.14007(14) 0.0391(10) Uani 1 1 d . . . . .
C8 C -0.06871(18) 0.2878(2) 0.09420(15) 0.0407(10) Uani 1 1 d . . . . .
C9 C -0.09677(19) 0.2415(2) 0.05694(16) 0.0478(11) Uani 1 1 d . . . . .
H9 H -0.120147 0.258366 0.025956 0.057 Uiso 1 1 calc R U . . .
C10 C -0.0910(2) 0.1724(2) 0.06456(16) 0.0483(11) Uani 1 1 d . . . . .
C11 C -0.1565(3) 0.1539(3) -0.0228(2) 0.0838(17) Uani 1 1 d . . . . .
H11A H -0.187606 0.184887 -0.007782 0.126 Uiso 1 1 calc R U . . .
H11B H -0.176705 0.118740 -0.045810 0.126 Uiso 1 1 calc R U . . .
H11C H -0.127711 0.179718 -0.045852 0.126 Uiso 1 1 calc R U . . .
C12 C -0.2137(3) 0.0769(3) 0.3474(2) 0.0905(19) Uani 1 1 d . . . . .
H12A H -0.219283 0.077194 0.306552 0.136 Uiso 1 1 calc R U . . .
H12B H -0.248020 0.052546 0.364613 0.136 Uiso 1 1 calc R U . . .
H12C H -0.175000 0.053885 0.357174 0.136 Uiso 1 1 calc R U . . .
C13 C -0.2119(2) 0.1487(3) 0.36866(17) 0.0578(13) Uani 1 1 d . . . . .
C14 C -0.1562(2) 0.1866(2) 0.34360(16) 0.0496(11) Uani 1 1 d . . . . .
C15 C -0.10683(19) 0.2090(2) 0.37580(16) 0.0491(11) Uani 1 1 d . . . . .
H15 H -0.105378 0.199387 0.414874 0.059 Uiso 1 1 calc R U . . .
C16 C -0.05911(18) 0.2455(2) 0.35126(15) 0.0433(10) Uani 1 1 d . . . . .
C17 C -0.06094(18) 0.2598(2) 0.29307(14) 0.0399(10) Uani 1 1 d . . . . .
C18 C -0.10963(18) 0.2373(2) 0.26022(16) 0.0442(11) Uani 1 1 d . . . . .
H18 H -0.111048 0.246365 0.221066 0.053 Uiso 1 1 calc R U . . .
C19 C -0.15649(19) 0.2012(2) 0.28588(16) 0.0466(11) Uani 1 1 d . . . . .
H19 H -0.190112 0.185663 0.263453 0.056 Uiso 1 1 calc R U . . .
C20 C 0.02214(18) 0.3122(2) 0.32791(15) 0.0408(10) Uani 1 1 d . . . . .
C21 C 0.1058(2) 0.4700(2) 0.29888(17) 0.0529(12) Uani 1 1 d . . . . .
H21 H 0.131591 0.475599 0.331056 0.064 Uiso 1 1 calc R U . . .
C22 C 0.0969(2) 0.5238(3) 0.26275(18) 0.0592(13) Uani 1 1 d . . . . .
H22 H 0.117955 0.565769 0.268692 0.071 Uiso 1 1 calc R U . . .
C23 C 0.0569(2) 0.5162(3) 0.21759(17) 0.0563(12) Uani 1 1 d . . . . .
H23 H 0.047540 0.554093 0.194079 0.068 Uiso 1 1 calc R U . . .
C24 C 0.03036(19) 0.4528(2) 0.20677(16) 0.0450(11) Uani 1 1 d . . . . .
C25 C 0.09150(18) 0.2739(2) 0.21775(14) 0.0432(11) Uani 1 1 d . . . . .
C26 C 0.10620(19) 0.2115(2) 0.24461(16) 0.0456(11) Uani 1 1 d . . . . .
C27 C 0.0640(2) 0.1719(2) 0.28333(17) 0.0571(12) Uani 1 1 d . . . . .
H27A H 0.065891 0.191926 0.320991 0.086 Uiso 1 1 calc R U . . .
H27B H 0.077338 0.124114 0.285137 0.086 Uiso 1 1 calc R U . . .
H27C H 0.021722 0.174115 0.268789 0.086 Uiso 1 1 calc R U . . .
C28 C 0.1624(2) 0.1795(2) 0.23573(18) 0.0580(12) Uani 1 1 d . . . . .
H28 H 0.171349 0.138505 0.255458 0.070 Uiso 1 1 calc R U . . .
C29 C 0.2057(2) 0.2051(3) 0.1994(2) 0.0631(14) Uani 1 1 d . . . . .
C30 C 0.2670(2) 0.1696(3) 0.1908(2) 0.0845(17) Uani 1 1 d . . . . .
H30A H 0.300559 0.200252 0.202012 0.127 Uiso 1 1 calc R U . . .
H30B H 0.271196 0.157510 0.151089 0.127 Uiso 1 1 calc R U . . .
H30C H 0.268791 0.127996 0.213636 0.127 Uiso 1 1 calc R U . . .
C31 C 0.1914(2) 0.2639(3) 0.17138(19) 0.0601(13) Uani 1 1 d . . . . .
H31 H 0.220162 0.281899 0.145653 0.072 Uiso 1 1 calc R U . . .
C32 C 0.1361(2) 0.2986(2) 0.17906(17) 0.0529(12) Uani 1 1 d . . . . .
C33 C 0.1276(2) 0.3621(3) 0.14364(19) 0.0702(15) Uani 1 1 d . . . . .
H33A H 0.085891 0.362685 0.127527 0.105 Uiso 1 1 calc R U . . .
H33B H 0.157615 0.362181 0.113346 0.105 Uiso 1 1 calc R U . . .
H33C H 0.133705 0.402722 0.167127 0.105 Uiso 1 1 calc R U . . .
C34 C -0.03025(18) 0.3763(2) 0.14601(15) 0.0415(10) Uani 1 1 d . . . . .
C35 C -0.01305(19) 0.4417(2) 0.15962(15) 0.0461(11) Uani 1 1 d . . . . .
C36 C -0.0375(2) 0.4934(2) 0.12666(17) 0.0566(12) Uani 1 1 d . . . . .
H36 H -0.027531 0.539196 0.136231 0.068 Uiso 1 1 calc R U . . .
C37 C -0.0759(2) 0.4822(3) 0.08005(18) 0.0590(13) Uani 1 1 d . . . . .
C38 C -0.1514(4) 0.5779(4) 0.0842(3) 0.095(2) Uani 0.8084 1 d . U P . .
H38A H -0.185368 0.546027 0.090446 0.142 Uiso 0.8084 1 calc R U P . .
H38B H -0.167099 0.618860 0.065172 0.142 Uiso 0.8084 1 calc R U P . .
H38C H -0.132800 0.590787 0.120327 0.142 Uiso 0.8084 1 calc R U P . .
C39 C -0.0541(4) 0.5941(4) 0.0350(3) 0.103(3) Uani 0.8084 1 d . U P . .
H39A H -0.039157 0.614799 0.069992 0.155 Uiso 0.8084 1 calc R U P . .
H39B H -0.070918 0.629687 0.010292 0.155 Uiso 0.8084 1 calc R U P . .
H39C H -0.019981 0.571062 0.016266 0.155 Uiso 0.8084 1 calc R U P . .
C40 C -0.1324(5) 0.5213(4) -0.0070(3) 0.134(4) Uani 0.8084 1 d . U P . .
H40A H -0.100511 0.506497 -0.032979 0.201 Uiso 0.8084 1 calc R U P . .
H40B H -0.155306 0.559643 -0.023507 0.201 Uiso 0.8084 1 calc R U P . .
H40C H -0.160647 0.483359 0.000021 0.201 Uiso 0.8084 1 calc R U P . .
C41 C -0.0895(2) 0.4154(2) 0.06637(17) 0.0524(12) Uani 1 1 d . . . . .
H41 H -0.115325 0.406152 0.034796 0.063 Uiso 1 1 calc R U . . .
C42 C -0.06637(18) 0.3615(2) 0.09772(15) 0.0438(11) Uani 1 1 d . . . . .
C43 C -0.02698(19) 0.1927(2) 0.14793(15) 0.0464(11) Uani 1 1 d . . . . .
H43 H -0.003417 0.174950 0.178456 0.056 Uiso 1 1 calc R U . . .
C44 C -0.05557(19) 0.1501(2) 0.11023(15) 0.0477(11) Uani 1 1 d . . . . .
H44 H -0.051011 0.102235 0.115521 0.057 Uiso 1 1 calc R U . . .
C45 C -0.1686(2) 0.0787(3) 0.0583(2) 0.0796(16) Uani 1 1 d . . . . .
H45A H -0.146959 0.050469 0.086226 0.119 Uiso 1 1 calc R U . . .
H45B H -0.191974 0.049179 0.032580 0.119 Uiso 1 1 calc R U . . .
H45C H -0.196817 0.109739 0.077392 0.119 Uiso 1 1 calc R U . . .
C46 C -0.0721(3) 0.0733(3) 0.0001(2) 0.0804(17) Uani 1 1 d . . . . .
H46A H -0.043624 0.100727 -0.022149 0.121 Uiso 1 1 calc R U . . .
H46B H -0.091705 0.038874 -0.024013 0.121 Uiso 1 1 calc R U . . .
H46C H -0.049276 0.050523 0.030514 0.121 Uiso 1 1 calc R U . . .
C47 C 0.0258(2) 0.2838(2) 0.42602(16) 0.0482(11) Uani 1 1 d . . . . .
H47 H 0.009258 0.261171 0.457715 0.058 Uiso 1 1 calc R U . . .
C48 C -0.00461(19) 0.2790(2) 0.37381(15) 0.0454(11) Uani 1 1 d . . . . .
C49 C 0.1291(7) 0.3909(6) 0.5045(5) 0.088(4) Uani 0.557 1 d . U P A 1
H49A H 0.090589 0.412271 0.516179 0.132 Uiso 0.557 1 calc R U P A 1
H49B H 0.146302 0.416720 0.473124 0.132 Uiso 0.557 1 calc R U P A 1
H49C H 0.158505 0.390939 0.536006 0.132 Uiso 0.557 1 calc R U P A 1
C50 C 0.1725(6) 0.2788(8) 0.4785(6) 0.070(4) Uani 0.557 1 d . U P A 1
H50A H 0.190136 0.265923 0.515038 0.105 Uiso 0.557 1 calc R U P A 1
H50B H 0.202905 0.304818 0.457298 0.105 Uiso 0.557 1 calc R U P A 1
H50C H 0.161158 0.237520 0.457553 0.105 Uiso 0.557 1 calc R U P A 1
C51 C -0.2096(3) 0.1486(3) 0.43284(19) 0.092(2) Uani 1 1 d . . . . .
H51A H -0.246572 0.126352 0.447173 0.138 Uiso 1 1 calc R U . . .
H51B H -0.207710 0.195742 0.446588 0.138 Uiso 1 1 calc R U . . .
H51C H -0.173055 0.123658 0.445878 0.138 Uiso 1 1 calc R U . . .
C52 C -0.2716(2) 0.1852(3) 0.3509(2) 0.0883(18) Uani 1 1 d . . . . .
H52A H -0.274493 0.186868 0.309894 0.132 Uiso 1 1 calc R U . . .
H52B H -0.271437 0.231780 0.365958 0.132 Uiso 1 1 calc R U . . .
H52C H -0.306916 0.160179 0.365655 0.132 Uiso 1 1 calc R U . . .
C53 C -0.1219(2) 0.1202(2) 0.02522(17) 0.0586(13) Uani 1 1 d . . . . .
C54 C -0.1029(3) 0.5436(3) 0.0476(2) 0.0780(16) Uani 1 1 d . U . . .
B1 B 0.0276(2) 0.3171(3) 0.22573(17) 0.0419(12) Uani 1 1 d . . . . .
C49A C 0.0766(9) 0.3299(11) 0.5377(7) 0.112(6) Uani 0.443 1 d . U P A 2
H49D H 0.044077 0.295323 0.536851 0.168 Uiso 0.443 1 calc R U P A 2
H49E H 0.058089 0.375553 0.537074 0.168 Uiso 0.443 1 calc R U P A 2
H49F H 0.101473 0.324550 0.572027 0.168 Uiso 0.443 1 calc R U P A 2
C50A C 0.1691(7) 0.3826(9) 0.4893(7) 0.077(4) Uani 0.443 1 d . U P A 2
H50D H 0.148480 0.426995 0.486782 0.115 Uiso 0.443 1 calc R U P A 2
H50E H 0.197212 0.377436 0.457805 0.115 Uiso 0.443 1 calc R U P A 2
H50F H 0.192317 0.379712 0.524717 0.115 Uiso 0.443 1 calc R U P A 2
C56 C 0.1547(12) 0.2563(12) 0.4919(10) 0.105(8) Uani 0.443 1 d . U P A 2
H56A H 0.176998 0.255967 0.527892 0.158 Uiso 0.443 1 calc R U P A 2
H56B H 0.184234 0.254280 0.461173 0.158 Uiso 0.443 1 calc R U P A 2
H56C H 0.127289 0.216693 0.489744 0.158 Uiso 0.443 1 calc R U P A 2
C1A C -0.2197(7) 0.4730(7) 0.3229(6) 0.247(6) Uani 1 1 d D U . B 2
H1AA H -0.258065 0.466701 0.344193 0.297 Uiso 1 1 calc R U . B 2
H1AB H -0.229590 0.498478 0.288065 0.297 Uiso 1 1 calc R U . B 2
C1B C -0.1914(6) 0.4031(7) 0.3086(6) 0.250(6) Uani 1 1 d D U . B 2
H1BA H -0.215585 0.377264 0.280249 0.300 Uiso 1 1 calc R U . B 2
H1BB H -0.182987 0.374481 0.342061 0.300 Uiso 1 1 calc R U . B 2
C1C C -0.1296(7) 0.4381(7) 0.2831(6) 0.235(5) Uani 1 1 d D U . B 2
H1CA H -0.108835 0.404654 0.258637 0.282 Uiso 1 1 calc R U . B 2
H1CB H -0.141720 0.477700 0.259613 0.282 Uiso 1 1 calc R U . B 2
C1D C -0.0868(8) 0.4607(8) 0.3260(7) 0.314(8) Uani 1 1 d D U . B 2
H1DA H -0.044629 0.461028 0.310797 0.377 Uiso 1 1 calc R U . B 2
H1DB H -0.087484 0.428506 0.358022 0.377 Uiso 1 1 calc R U . B 2
C1E C -0.1034(6) 0.5323(7) 0.3464(6) 0.244(6) Uani 1 1 d D U . B 2
H1EA H -0.099843 0.567384 0.316653 0.293 Uiso 1 1 calc R U . B 2
H1EB H -0.079642 0.546256 0.380200 0.293 Uiso 1 1 calc R U . B 2
C1F C -0.1710(4) 0.5135(5) 0.3593(4) 0.155(3) Uani 1 1 d D U . B 2
H1FA H -0.191143 0.557614 0.367637 0.186 Uiso 1 1 calc R U . B 2
H1FB H -0.168857 0.488566 0.395402 0.186 Uiso 1 1 calc R U . B 2

loop_
_atom_site_aniso_label
_atom_site_aniso_U_11
_atom_site_aniso_U_22
_atom_site_aniso_U_33
_atom_site_aniso_U_23
_atom_site_aniso_U_13
_atom_site_aniso_U_12
N2 0.043(2) 0.057(2) 0.0262(16) -0.0010(16) 0.0038(15) -0.0006(17)
N3 0.039(2) 0.060(2) 0.0257(16) -0.0041(15) 0.0044(14) -0.0020(17)
N55 0.036(2) 0.062(2) 0.0308(17) -0.0022(17) 0.0047(15) -0.0022(17)
C1 0.057(6) 0.107(8) 0.024(4) 0.003(6) -0.005(4) 0.007(7)
C2 0.055(3) 0.078(4) 0.032(2) -0.002(2) -0.005(2) 0.003(3)
C3 0.040(3) 0.072(3) 0.031(2) -0.012(2) -0.0006(18) 0.009(2)
C4 0.035(2) 0.070(3) 0.036(2) -0.007(2) 0.0027(19) 0.003(2)
C5 0.034(2) 0.058(3) 0.031(2) -0.0090(19) 0.0053(17) 0.002(2)
C6 0.035(2) 0.068(3) 0.031(2) -0.011(2) 0.0066(18) -0.006(2)
C7 0.038(2) 0.055(3) 0.0242(19) -0.0026(19) 0.0076(17) -0.001(2)
C8 0.036(2) 0.058(3) 0.028(2) -0.0003(19) 0.0061(17) -0.003(2)
C9 0.041(3) 0.074(3) 0.029(2) 0.004(2) -0.0026(18) -0.005(2)
C10 0.048(3) 0.063(3) 0.034(2) 0.001(2) 0.003(2) -0.006(2)
C11 0.101(4) 0.090(4) 0.060(3) 0.005(3) -0.034(3) -0.032(3)
C12 0.095(5) 0.098(4) 0.079(4) -0.004(3) 0.034(3) -0.032(4)
C13 0.053(3) 0.082(3) 0.039(2) -0.001(2) 0.012(2) -0.012(3)
C14 0.040(3) 0.073(3) 0.036(2) -0.004(2) 0.0126(19) -0.006(2)
C15 0.046(3) 0.075(3) 0.027(2) 0.001(2) 0.0075(19) -0.003(2)
C16 0.042(3) 0.060(3) 0.0275(19) -0.0017(19) 0.0032(18) 0.001(2)
C17 0.036(2) 0.055(3) 0.029(2) -0.0013(18) 0.0052(18) 0.001(2)
C18 0.040(2) 0.063(3) 0.030(2) 0.0036(19) 0.0057(19) 0.002(2)
C19 0.035(2) 0.070(3) 0.035(2) -0.002(2) 0.0020(19) -0.001(2)
C20 0.038(2) 0.058(3) 0.027(2) -0.0036(18) 0.0010(17) 0.004(2)
C21 0.045(3) 0.072(3) 0.042(2) -0.008(2) 0.005(2) -0.008(2)
C22 0.054(3) 0.072(3) 0.051(3) -0.008(3) 0.003(2) -0.019(3)
C23 0.057(3) 0.069(3) 0.042(2) -0.002(2) 0.005(2) -0.009(3)
C24 0.040(3) 0.059(3) 0.036(2) -0.002(2) 0.0111(19) -0.006(2)
C25 0.036(2) 0.069(3) 0.0241(19) -0.0079(19) 0.0051(17) -0.004(2)
C26 0.039(3) 0.065(3) 0.033(2) -0.010(2) -0.0013(18) 0.005(2)
C27 0.056(3) 0.068(3) 0.047(3) 0.005(2) 0.003(2) 0.011(2)
C28 0.052(3) 0.070(3) 0.053(3) -0.010(2) 0.002(2) 0.015(3)
C29 0.041(3) 0.091(4) 0.057(3) -0.023(3) 0.002(2) 0.011(3)
C30 0.047(3) 0.107(4) 0.100(4) -0.024(4) 0.012(3) 0.018(3)
C31 0.046(3) 0.085(4) 0.050(3) -0.015(3) 0.011(2) 0.003(3)
C32 0.041(3) 0.081(3) 0.037(2) -0.007(2) 0.007(2) 0.002(2)
C33 0.058(3) 0.102(4) 0.052(3) 0.013(3) 0.024(2) 0.004(3)
C34 0.036(2) 0.057(3) 0.032(2) 0.000(2) 0.0058(18) -0.001(2)
C35 0.050(3) 0.056(3) 0.033(2) 0.002(2) 0.0063(19) -0.005(2)
C36 0.069(3) 0.060(3) 0.042(2) 0.008(2) 0.001(2) -0.012(2)
C37 0.066(3) 0.067(3) 0.043(2) 0.013(2) -0.009(2) -0.008(3)
C38 0.093(5) 0.082(5) 0.108(5) 0.032(4) -0.023(5) 0.022(4)
C39 0.101(6) 0.088(5) 0.120(6) 0.067(5) 0.001(5) -0.005(4)
C40 0.231(10) 0.095(5) 0.073(5) 0.030(4) -0.084(6) 0.010(6)
C41 0.057(3) 0.064(3) 0.037(2) 0.006(2) -0.006(2) -0.005(2)
C42 0.043(3) 0.062(3) 0.027(2) 0.0076(19) 0.0032(18) -0.004(2)
C43 0.049(3) 0.063(3) 0.028(2) 0.001(2) -0.0002(19) 0.004(2)
C44 0.056(3) 0.054(3) 0.033(2) 0.002(2) 0.004(2) -0.002(2)
C45 0.073(4) 0.092(4) 0.073(3) 0.014(3) -0.021(3) -0.026(3)
C46 0.089(4) 0.089(4) 0.064(3) -0.028(3) -0.011(3) -0.008(3)
C47 0.050(3) 0.067(3) 0.028(2) -0.005(2) 0.0025(19) 0.001(2)
C48 0.041(3) 0.069(3) 0.027(2) -0.0008(19) 0.0039(18) 0.004(2)
C49 0.131(11) 0.077(7) 0.054(6) 0.002(5) -0.044(8) -0.012(8)
C50 0.043(7) 0.119(12) 0.048(6) 0.002(7) -0.011(5) 0.026(7)
C51 0.086(4) 0.146(5) 0.044(3) 0.007(3) 0.023(3) -0.044(4)
C52 0.049(3) 0.130(5) 0.087(4) 0.016(4) 0.025(3) 0.001(3)
C53 0.069(3) 0.067(3) 0.039(2) 0.001(2) -0.010(2) -0.017(3)
C54 0.099(4) 0.062(3) 0.072(3) 0.023(3) -0.022(3) -0.010(3)
B1 0.036(3) 0.065(3) 0.025(2) 0.001(2) 0.0020(19) -0.003(2)
C49A 0.086(10) 0.208(16) 0.043(7) -0.021(12) -0.012(7) 0.001(13)
C50A 0.068(9) 0.089(9) 0.071(9) -0.006(7) -0.032(7) -0.002(8)
C56 0.114(16) 0.106(13) 0.095(14) 0.022(10) -0.040(11) -0.019(10)
C1A 0.247(6) 0.248(6) 0.247(6) -0.0001(10) 0.0028(10) 0.0003(10)
C1B 0.250(6) 0.250(6) 0.250(6) -0.0001(10) 0.0025(10) 0.0002(10)
C1C 0.235(6) 0.234(6) 0.235(6) -0.0004(10) 0.0033(10) 0.0002(10)
C1D 0.315(8) 0.314(8) 0.314(8) 0.0001(10) 0.0044(10) 0.0008(10)
C1E 0.244(6) 0.244(6) 0.243(6) 0.0011(10) 0.0035(10) -0.0004(10)
C1F 0.154(3) 0.155(3) 0.154(3) -0.0002(10) 0.0012(10) 0.0001(10)

loop_
_atom_type_symbol
_atom_type_description
_atom_type_scat_dispersion_real
_atom_type_scat_dispersion_imag
_atom_type_scat_source
C C 0.0033 0.0016 'International Tables Vol C Tables 4.2.6.8 and 6.1.1.4'
H H 0.0000 0.0000 'International Tables Vol C Tables 4.2.6.8 and 6.1.1.4'
B B 0.0013 0.0007 'International Tables Vol C Tables 4.2.6.8 and 6.1.1.4'
N N 0.0061 0.0033 'International Tables Vol C Tables 4.2.6.8 and 6.1.1.4'

loop_
_geom_angle_atom_site_label_1
_geom_angle_atom_site_label_2
_geom_angle_atom_site_label_3
_geom_angle
_geom_angle_site_symmetry_1
_geom_angle_site_symmetry_3
_geom_angle_publ_flag
C7 N2 B1 130.3(3) . . ?
C34 N2 C7 107.3(3) . . ?
C34 N2 B1 122.4(3) . . ?
C17 N3 B1 137.8(3) . . ?
C20 N3 C17 106.7(3) . . ?
C20 N3 B1 113.2(3) . . ?
C6 N55 B1 115.1(3) . . ?
C24 N55 C6 119.2(4) . . ?
C24 N55 B1 125.7(3) . . ?
H1A C1 H1B 109.5 . . ?
H1A C1 H1C 109.5 . . ?
H1B C1 H1C 109.5 . . ?
C2 C1 H1A 109.5 . . ?
C2 C1 H1B 109.5 . . ?
C2 C1 H1C 109.5 . . ?
C3 C2 C1 110.3(5) . . ?
C3 C2 C50A 112.6(6) . . ?
C49 C2 C1 109.7(7) . . ?
C49 C2 C3 109.7(5) . . ?
C49 C2 C50 115.2(9) . . ?
C50 C2 C1 103.9(8) . . ?
C50 C2 C3 107.9(6) . . ?
C49A C2 C3 112.0(8) . . ?
C49A C2 C50A 107.2(10) . . ?
C56 C2 C3 110.2(10) . . ?
C56 C2 C49A 110.5(12) . . ?
C56 C2 C50A 104.0(10) . . ?
C4 C3 C2 120.3(4) . . ?
C4 C3 C47 118.2(4) . . ?
C47 C3 C2 121.4(4) . . ?
C3 C4 H4 118.1 . . ?
C3 C4 C5 123.7(4) . . ?
C5 C4 H4 118.1 . . ?
C4 C5 C6 125.0(4) . . ?
C20 C5 C4 115.9(4) . . ?
C20 C5 C6 116.7(3) . . ?
N55 C6 C5 116.5(4) . . ?
C21 C6 N55 120.0(4) . . ?
C21 C6 C5 122.5(4) . . ?
N2 C7 C8 109.9(3) . . ?
N2 C7 C43 130.1(4) . . ?
C43 C7 C8 119.9(4) . . ?
C7 C8 C42 106.4(3) . . ?
C9 C8 C7 119.5(4) . . ?
C9 C8 C42 134.1(4) . . ?
C8 C9 H9 119.5 . . ?
C10 C9 C8 121.0(4) . . ?
C10 C9 H9 119.5 . . ?
C9 C10 C44 117.5(4) . . ?
C9 C10 C53 122.5(4) . . ?
C44 C10 C53 120.1(4) . . ?
H11A C11 H11B 109.5 . . ?
H11A C11 H11C 109.5 . . ?
H11B C11 H11C 109.5 . . ?
C53 C11 H11A 109.5 . . ?
C53 C11 H11B 109.5 . . ?
C53 C11 H11C 109.5 . . ?
H12A C12 H12B 109.5 . . ?
H12A C12 H12C 109.5 . . ?
H12B C12 H12C 109.5 . . ?
C13 C12 H12A 109.5 . . ?
C13 C12 H12B 109.5 . . ?
C13 C12 H12C 109.5 . . ?
C12 C13 C14 109.7(4) . . ?
C12 C13 C51 109.7(4) . . ?
C12 C13 C52 109.0(5) . . ?
C51 C13 C14 111.8(4) . . ?
C51 C13 C52 107.0(4) . . ?
C52 C13 C14 109.5(4) . . ?
C15 C14 C13 122.9(4) . . ?
C15 C14 C19 118.2(4) . . ?
C19 C14 C13 118.9(4) . . ?
C14 C15 H15 119.8 . . ?
C14 C15 C16 120.4(4) . . ?
C16 C15 H15 119.8 . . ?
C15 C16 C17 120.1(4) . . ?
C15 C16 C48 133.2(3) . . ?
C17 C16 C48 106.6(3) . . ?
N3 C17 C16 109.4(3) . . ?
C18 C17 N3 130.2(3) . . ?
C18 C17 C16 120.3(4) . . ?
C17 C18 H18 120.8 . . ?
C17 C18 C19 118.3(3) . . ?
C19 C18 H18 120.8 . . ?
C14 C19 H19 118.6 . . ?
C18 C19 C14 122.8(4) . . ?
C18 C19 H19 118.6 . . ?
N3 C20 C5 124.9(3) . . ?
N3 C20 C48 111.8(3) . . ?
C5 C20 C48 123.1(3) . . ?
C6 C21 H21 119.7 . . ?
C6 C21 C22 120.7(4) . . ?
C22 C21 H21 119.7 . . ?
C21 C22 H22 120.4 . . ?
C21 C22 C23 119.2(4) . . ?
C23 C22 H22 120.4 . . ?
C22 C23 H23 120.2 . . ?
C22 C23 C24 119.7(4) . . ?
C24 C23 H23 120.2 . . ?
N55 C24 C23 120.2(4) . . ?
N55 C24 C35 117.7(4) . . ?
C23 C24 C35 122.2(4) . . ?
C26 C25 C32 115.6(4) . . ?
C26 C25 B1 125.5(3) . . ?
C32 C25 B1 118.9(4) . . ?
C25 C26 C27 125.5(4) . . ?
C28 C26 C25 120.9(4) . . ?
C28 C26 C27 113.6(4) . . ?
C26 C27 H27A 109.5 . . ?
C26 C27 H27B 109.5 . . ?
C26 C27 H27C 109.5 . . ?
H27A C27 H27B 109.5 . . ?
H27A C27 H27C 109.5 . . ?
H27B C27 H27C 109.5 . . ?
C26 C28 H28 118.7 . . ?
C29 C28 C26 122.7(5) . . ?
C29 C28 H28 118.7 . . ?
C28 C29 C30 121.7(5) . . ?
C31 C29 C28 117.3(4) . . ?
C31 C29 C30 121.0(5) . . ?
C29 C30 H30A 109.5 . . ?
C29 C30 H30B 109.5 . . ?
C29 C30 H30C 109.5 . . ?
H30A C30 H30B 109.5 . . ?
H30A C30 H30C 109.5 . . ?
H30B C30 H30C 109.5 . . ?
C29 C31 H31 118.7 . . ?
C29 C31 C32 122.6(4) . . ?
C32 C31 H31 118.7 . . ?
C25 C32 C33 123.9(4) . . ?
C31 C32 C25 120.8(4) . . ?
C31 C32 C33 115.3(4) . . ?
C32 C33 H33A 109.5 . . ?
C32 C33 H33B 109.5 . . ?
C32 C33 H33C 109.5 . . ?
H33A C33 H33B 109.5 . . ?
H33A C33 H33C 109.5 . . ?
H33B C33 H33C 109.5 . . ?
N2 C34 C42 110.7(4) . . ?
C35 C34 N2 127.0(4) . . ?
C35 C34 C42 122.0(4) . . ?
C34 C35 C24 119.2(4) . . ?
C34 C35 C36 116.6(4) . . ?
C36 C35 C24 124.2(4) . . ?
C35 C36 H36 118.1 . . ?
C35 C36 C37 123.9(4) . . ?
C37 C36 H36 118.1 . . ?
C36 C37 C54 119.7(4) . . ?
C41 C37 C36 117.5(4) . . ?
C41 C37 C54 122.8(4) . . ?
H38A C38 H38B 109.5 . . ?
H38A C38 H38C 109.5 . . ?
H38B C38 H38C 109.5 . . ?
C54 C38 H38A 109.5 . . ?
C54 C38 H38B 109.5 . . ?
C54 C38 H38C 109.5 . . ?
H39A C39 H39B 109.5 . . ?
H39A C39 H39C 109.5 . . ?
H39B C39 H39C 109.5 . . ?
C54 C39 H39A 109.5 . . ?
C54 C39 H39B 109.5 . . ?
C54 C39 H39C 109.5 . . ?
H40A C40 H40B 109.5 . . ?
H40A C40 H40C 109.5 . . ?
H40B C40 H40C 109.5 . . ?
C54 C40 H40A 109.5 . . ?
C54 C40 H40B 109.5 . . ?
C54 C40 H40C 109.5 . . ?
C37 C41 H41 119.4 . . ?
C37 C41 C42 121.3(4) . . ?
C42 C41 H41 119.4 . . ?
C34 C42 C8 105.6(3) . . ?
C41 C42 C8 135.8(4) . . ?
C41 C42 C34 118.6(4) . . ?
C7 C43 H43 121.1 . . ?
C44 C43 C7 117.9(4) . . ?
C44 C43 H43 121.1 . . ?
C10 C44 H44 117.9 . . ?
C43 C44 C10 124.2(4) . . ?
C43 C44 H44 117.9 . . ?
H45A C45 H45B 109.5 . . ?
H45A C45 H45C 109.5 . . ?
H45B C45 H45C 109.5 . . ?
C53 C45 H45A 109.5 . . ?
C53 C45 H45B 109.5 . . ?
C53 C45 H45C 109.5 . . ?
H46A C46 H46B 109.5 . . ?
H46A C46 H46C 109.5 . . ?
H46B C46 H46C 109.5 . . ?
C53 C46 H46A 109.5 . . ?
C53 C46 H46B 109.5 . . ?
C53 C46 H46C 109.5 . . ?
C3 C47 H47 119.7 . . ?
C3 C47 C48 120.6(4) . . ?
C48 C47 H47 119.7 . . ?
C20 C48 C16 105.4(3) . . ?
C47 C48 C16 136.9(4) . . ?
C47 C48 C20 117.7(4) . . ?
C2 C49 H49A 109.5 . . ?
C2 C49 H49B 109.5 . . ?
C2 C49 H49C 109.5 . . ?
H49A C49 H49B 109.5 . . ?
H49A C49 H49C 109.5 . . ?
H49B C49 H49C 109.5 . . ?
C2 C50 H50A 109.5 . . ?
C2 C50 H50B 109.5 . . ?
C2 C50 H50C 109.5 . . ?
H50A C50 H50B 109.5 . . ?
H50A C50 H50C 109.5 . . ?
H50B C50 H50C 109.5 . . ?
C13 C51 H51A 109.5 . . ?
C13 C51 H51B 109.5 . . ?
C13 C51 H51C 109.5 . . ?
H51A C51 H51B 109.5 . . ?
H51A C51 H51C 109.5 . . ?
H51B C51 H51C 109.5 . . ?
C13 C52 H52A 109.5 . . ?
C13 C52 H52B 109.5 . . ?
C13 C52 H52C 109.5 . . ?
H52A C52 H52B 109.5 . . ?
H52A C52 H52C 109.5 . . ?
H52B C52 H52C 109.5 . . ?
C10 C53 C46 109.2(4) . . ?
C11 C53 C10 112.5(4) . . ?
C11 C53 C45 107.1(4) . . ?
C11 C53 C46 108.1(4) . . ?
C45 C53 C10 109.1(4) . . ?
C45 C53 C46 110.9(4) . . ?
C38 C54 C37 108.4(4) . . ?
C39 C54 C37 110.7(5) . . ?
C39 C54 C38 108.8(6) . . ?
C39 C54 C40 108.4(6) . . ?
C40 C54 C37 111.2(5) . . ?
C40 C54 C38 109.2(6) . . ?
N2 B1 N3 113.0(3) . . ?
N2 B1 N55 107.0(3) . . ?
N2 B1 C25 111.6(3) . . ?
N3 B1 N55 99.3(3) . . ?
N3 B1 C25 115.8(3) . . ?
C25 B1 N55 109.1(3) . . ?
C2 C49A H49D 109.5 . . ?
C2 C49A H49E 109.5 . . ?
C2 C49A H49F 109.5 . . ?
H49D C49A H49E 109.5 . . ?
H49D C49A H49F 109.5 . . ?
H49E C49A H49F 109.5 . . ?
C2 C50A H50D 109.5 . . ?
C2 C50A H50E 109.5 . . ?
C2 C50A H50F 109.5 . . ?
H50D C50A H50E 109.5 . . ?
H50D C50A H50F 109.5 . . ?
H50E C50A H50F 109.5 . . ?
C2 C56 H56A 109.5 . . ?
C2 C56 H56B 109.5 . . ?
C2 C56 H56C 109.5 . . ?
H56A C56 H56B 109.5 . . ?
H56A C56 H56C 109.5 . . ?
H56B C56 H56C 109.5 . . ?
H1AA C1A H1AB 108.5 . . ?
C1B C1A H1AA 110.2 . . ?
C1B C1A H1AB 110.2 . . ?
C1B C1A C1F 107.6(10) . . ?
C1F C1A H1AA 110.2 . . ?
C1F C1A H1AB 110.2 . . ?
C1A C1B H1BA 113.2 . . ?
C1A C1B H1BB 113.2 . . ?
C1A C1B C1C 92.4(11) . . ?
H1BA C1B H1BB 110.6 . . ?
C1C C1B H1BA 113.2 . . ?
C1C C1B H1BB 113.2 . . ?
C1B C1C H1CA 109.0 . . ?
C1B C1C H1CB 109.0 . . ?
H1CA C1C H1CB 107.8 . . ?
C1D C1C C1B 113.1(13) . . ?
C1D C1C H1CA 109.0 . . ?
C1D C1C H1CB 109.0 . . ?
C1C C1D H1DA 109.5 . . ?
C1C C1D H1DB 109.5 . . ?
C1C C1D C1E 110.7(14) . . ?
H1DA C1D H1DB 108.1 . . ?
C1E C1D H1DA 109.5 . . ?
C1E C1D H1DB 109.5 . . ?
C1D C1E H1EA 112.9 . . ?
C1D C1E H1EB 112.9 . . ?
C1D C1E C1F 94.2(11) . . ?
H1EA C1E H1EB 110.3 . . ?
C1F C1E H1EA 112.9 . . ?
C1F C1E H1EB 112.9 . . ?
C1A C1F H1FA 104.8 . . ?
C1A C1F H1FB 104.8 . . ?
C1E C1F C1A 130.0(10) . . ?
C1E C1F H1FA 104.8 . . ?
C1E C1F H1FB 104.8 . . ?
H1FA C1F H1FB 105.8 . . ?

loop_
_geom_bond_atom_site_label_1
_geom_bond_atom_site_label_2
_geom_bond_distance
_geom_bond_site_symmetry_2
_geom_bond_publ_flag
N2 C7 1.389(5) . ?
N2 C34 1.377(5) . ?
N2 B1 1.525(5) . ?
N3 C17 1.406(5) . ?
N3 C20 1.371(5) . ?
N3 B1 1.551(5) . ?
N55 C6 1.384(5) . ?
N55 C24 1.365(5) . ?
N55 B1 1.662(6) . ?
C1 H1A 0.9800 . ?
C1 H1B 0.9800 . ?
C1 H1C 0.9800 . ?
C1 C2 1.602(12) . ?
C2 C3 1.539(6) . ?
C2 C49 1.450(13) . ?
C2 C50 1.478(14) . ?
C2 C49A 1.517(18) . ?
C2 C50A 1.647(16) . ?
C2 C56 1.51(3) . ?
C3 C4 1.382(6) . ?
C3 C47 1.389(6) . ?
C4 H4 0.9500 . ?
C4 C5 1.394(5) . ?
C5 C6 1.480(6) . ?
C5 C20 1.375(5) . ?
C6 C21 1.369(6) . ?
C7 C8 1.413(5) . ?
C7 C43 1.393(6) . ?
C8 C9 1.403(5) . ?
C8 C42 1.447(6) . ?
C9 H9 0.9500 . ?
C9 C10 1.372(6) . ?
C10 C44 1.395(6) . ?
C10 C53 1.535(6) . ?
C11 H11A 0.9800 . ?
C11 H11B 0.9800 . ?
C11 H11C 0.9800 . ?
C11 C53 1.513(6) . ?
C12 H12A 0.9800 . ?
C12 H12B 0.9800 . ?
C12 H12C 0.9800 . ?
C12 C13 1.496(7) . ?
C13 C14 1.545(6) . ?
C13 C51 1.530(6) . ?
C13 C52 1.536(7) . ?
C14 C15 1.384(6) . ?
C14 C19 1.405(5) . ?
C15 H15 0.9500 . ?
C15 C16 1.395(6) . ?
C16 C17 1.415(5) . ?
C16 C48 1.452(6) . ?
C17 C18 1.381(5) . ?
C18 H18 0.9500 . ?
C18 C19 1.389(5) . ?
C19 H19 0.9500 . ?
C20 C48 1.405(5) . ?
C21 H21 0.9500 . ?
C21 C22 1.373(6) . ?
C22 H22 0.9500 . ?
C22 C23 1.383(6) . ?
C23 H23 0.9500 . ?
C23 C24 1.392(6) . ?
C24 C35 1.474(6) . ?
C25 C26 1.413(6) . ?
C25 C32 1.432(6) . ?
C25 B1 1.640(6) . ?
C26 C27 1.522(6) . ?
C26 C28 1.392(6) . ?
C27 H27A 0.9800 . ?
C27 H27B 0.9800 . ?
C27 H27C 0.9800 . ?
C28 H28 0.9500 . ?
C28 C29 1.382(7) . ?
C29 C30 1.520(6) . ?
C29 C31 1.365(7) . ?
C30 H30A 0.9800 . ?
C30 H30B 0.9800 . ?
C30 H30C 0.9800 . ?
C31 H31 0.9500 . ?
C31 C32 1.394(6) . ?
C32 C33 1.514(6) . ?
C33 H33A 0.9800 . ?
C33 H33B 0.9800 . ?
C33 H33C 0.9800 . ?
C34 C35 1.372(6) . ?
C34 C42 1.415(5) . ?
C35 C36 1.383(6) . ?
C36 H36 0.9500 . ?
C36 C37 1.399(6) . ?
C37 C41 1.379(6) . ?
C37 C54 1.543(7) . ?
C38 H38A 0.9800 . ?
C38 H38B 0.9800 . ?
C38 H38C 0.9800 . ?
C38 C54 1.534(9) . ?
C39 H39A 0.9800 . ?
C39 H39B 0.9800 . ?
C39 H39C 0.9800 . ?
C39 C54 1.483(8) . ?
C40 H40A 0.9800 . ?
C40 H40B 0.9800 . ?
C40 H40C 0.9800 . ?
C40 C54 1.508(8) . ?
C41 H41 0.9500 . ?
C41 C42 1.383(6) . ?
C43 H43 0.9500 . ?
C43 C44 1.369(5) . ?
C44 H44 0.9500 . ?
C45 H45A 0.9800 . ?
C45 H45B 0.9800 . ?
C45 H45C 0.9800 . ?
C45 C53 1.529(7) . ?
C46 H46A 0.9800 . ?
C46 H46B 0.9800 . ?
C46 H46C 0.9800 . ?
C46 C53 1.547(7) . ?
C47 H47 0.9500 . ?
C47 C48 1.404(5) . ?
C49 H49A 0.9800 . ?
C49 H49B 0.9800 . ?
C49 H49C 0.9800 . ?
C50 H50A 0.9800 . ?
C50 H50B 0.9800 . ?
C50 H50C 0.9800 . ?
C51 H51A 0.9800 . ?
C51 H51B 0.9800 . ?
C51 H51C 0.9800 . ?
C52 H52A 0.9800 . ?
C52 H52B 0.9800 . ?
C52 H52C 0.9800 . ?
C49A H49D 0.9800 . ?
C49A H49E 0.9800 . ?
C49A H49F 0.9800 . ?
C50A H50D 0.9800 . ?
C50A H50E 0.9800 . ?
C50A H50F 0.9800 . ?
C56 H56A 0.9800 . ?
C56 H56B 0.9800 . ?
C56 H56C 0.9800 . ?
C1A H1AA 0.9900 . ?
C1A H1AB 0.9900 . ?
C1A C1B 1.541(9) . ?
C1A C1F 1.574(11) . ?
C1B H1BA 0.9900 . ?
C1B H1BB 0.9900 . ?
C1B C1C 1.632(13) . ?
C1C H1CA 0.9900 . ?
C1C H1CB 0.9900 . ?
C1C C1D 1.444(14) . ?
C1D H1DA 0.9900 . ?
C1D H1DB 0.9900 . ?
C1D C1E 1.528(9) . ?
C1E H1EA 0.9900 . ?
C1E H1EB 0.9900 . ?
C1E C1F 1.552(12) . ?
C1F H1FA 0.9900 . ?
C1F H1FB 0.9900 . ?

loop_
_geom_torsion_atom_site_label_1
_geom_torsion_atom_site_label_2
_geom_torsion_atom_site_label_3
_geom_torsion_atom_site_label_4
_geom_torsion
_geom_torsion_site_symmetry_1
_geom_torsion_site_symmetry_2
_geom_torsion_site_symmetry_3
_geom_torsion_site_symmetry_4
_geom_torsion_publ_flag
N2 C7 C8 C9 -178.3(3) . . . . ?
N2 C7 C8 C42 1.9(4) . . . . ?
N2 C7 C43 C44 177.7(4) . . . . ?
N2 C34 C35 C24 0.5(6) . . . . ?
N2 C34 C35 C36 179.3(4) . . . . ?
N2 C34 C42 C8 -1.0(4) . . . . ?
N2 C34 C42 C41 179.5(3) . . . . ?
N3 C17 C18 C19 -176.5(4) . . . . ?
N3 C20 C48 C16 -2.5(5) . . . . ?
N3 C20 C48 C47 175.9(4) . . . . ?
N55 C6 C21 C22 5.7(6) . . . . ?
N55 C24 C35 C34 -9.0(5) . . . . ?
N55 C24 C35 C36 172.2(4) . . . . ?
C1 C2 C3 C4 173.7(6) . . . . ?
C1 C2 C3 C47 -7.4(7) . . . . ?
C2 C3 C4 C5 173.9(4) . . . . ?
C2 C3 C47 C48 -173.7(4) . . . . ?
C3 C4 C5 C6 159.9(4) . . . . ?
C3 C4 C5 C20 -1.8(6) . . . . ?
C3 C47 C48 C16 178.9(4) . . . . ?
C3 C47 C48 C20 1.2(6) . . . . ?
C4 C3 C47 C48 5.3(6) . . . . ?
C4 C5 C6 N55 -178.1(4) . . . . ?
C4 C5 C6 C21 -9.8(6) . . . . ?
C4 C5 C20 N3 -176.3(4) . . . . ?
C4 C5 C20 C48 8.9(6) . . . . ?
C5 C6 C21 C22 -162.3(4) . . . . ?
C5 C20 C48 C16 172.9(4) . . . . ?
C5 C20 C48 C47 -8.7(6) . . . . ?
C6 N55 C24 C23 10.3(5) . . . . ?
C6 N55 C24 C35 -170.5(3) . . . . ?
C6 N55 B1 N2 176.9(3) . . . . ?
C6 N55 B1 N3 59.2(4) . . . . ?
C6 N55 B1 C25 -62.3(4) . . . . ?
C6 C5 C20 N3 20.4(6) . . . . ?
C6 C5 C20 C48 -154.4(4) . . . . ?
C6 C21 C22 C23 3.2(6) . . . . ?
C7 N2 C34 C35 -172.0(4) . . . . ?
C7 N2 C34 C42 2.2(4) . . . . ?
C7 N2 B1 N3 -77.9(5) . . . . ?
C7 N2 B1 N55 173.9(3) . . . . ?
C7 N2 B1 C25 54.7(5) . . . . ?
C7 C8 C9 C10 0.5(6) . . . . ?
C7 C8 C42 C34 -0.5(4) . . . . ?
C7 C8 C42 C41 178.9(4) . . . . ?
C7 C43 C44 C10 -0.2(6) . . . . ?
C8 C7 C43 C44 -0.2(5) . . . . ?
C8 C9 C10 C44 -0.8(6) . . . . ?
C8 C9 C10 C53 179.0(4) . . . . ?
C9 C8 C42 C34 179.7(4) . . . . ?
C9 C8 C42 C41 -0.9(8) . . . . ?
C9 C10 C44 C43 0.7(6) . . . . ?
C9 C10 C53 C11 2.0(6) . . . . ?
C9 C10 C53 C45 -116.6(5) . . . . ?
C9 C10 C53 C46 122.0(5) . . . . ?
C12 C13 C14 C15 -113.8(5) . . . . ?
C12 C13 C14 C19 68.4(6) . . . . ?
C13 C14 C15 C16 -177.2(4) . . . . ?
C13 C14 C19 C18 177.4(4) . . . . ?
C14 C15 C16 C17 -0.1(6) . . . . ?
C14 C15 C16 C48 175.1(4) . . . . ?
C15 C14 C19 C18 -0.5(6) . . . . ?
C15 C16 C17 N3 177.1(4) . . . . ?
C15 C16 C17 C18 -0.5(6) . . . . ?
C15 C16 C48 C20 -174.7(4) . . . . ?
C15 C16 C48 C47 7.4(9) . . . . ?
C16 C17 C18 C19 0.6(6) . . . . ?
C17 N3 C20 C5 -172.4(4) . . . . ?
C17 N3 C20 C48 2.9(4) . . . . ?
C17 N3 B1 N2 31.5(7) . . . . ?
C17 N3 B1 N55 144.5(4) . . . . ?
C17 N3 B1 C25 -98.9(5) . . . . ?
C17 C16 C48 C20 1.0(4) . . . . ?
C17 C16 C48 C47 -176.9(5) . . . . ?
C17 C18 C19 C14 -0.1(6) . . . . ?
C19 C14 C15 C16 0.6(6) . . . . ?
C20 N3 C17 C16 -2.2(4) . . . . ?
C20 N3 C17 C18 175.1(4) . . . . ?
C20 N3 B1 N2 -168.4(3) . . . . ?
C20 N3 B1 N55 -55.4(4) . . . . ?
C20 N3 B1 C25 61.1(5) . . . . ?
C20 C5 C6 N55 -16.5(5) . . . . ?
C20 C5 C6 C21 151.8(4) . . . . ?
C21 C22 C23 C24 -5.4(6) . . . . ?
C22 C23 C24 N55 -1.5(6) . . . . ?
C22 C23 C24 C35 179.4(4) . . . . ?
C23 C24 C35 C34 170.1(4) . . . . ?
C23 C24 C35 C36 -8.6(6) . . . . ?
C24 N55 C6 C5 156.2(3) . . . . ?
C24 N55 C6 C21 -12.4(5) . . . . ?
C24 N55 B1 N2 -4.7(5) . . . . ?
C24 N55 B1 N3 -122.4(4) . . . . ?
C24 N55 B1 C25 116.1(4) . . . . ?
C24 C35 C36 C37 176.3(4) . . . . ?
C25 C26 C28 C29 -2.1(6) . . . . ?
C26 C25 C32 C31 -3.0(6) . . . . ?
C26 C25 C32 C33 176.5(4) . . . . ?
C26 C25 B1 N2 -112.1(4) . . . . ?
C26 C25 B1 N3 19.0(6) . . . . ?
C26 C25 B1 N55 129.9(4) . . . . ?
C26 C28 C29 C30 179.5(4) . . . . ?
C26 C28 C29 C31 -0.4(7) . . . . ?
C27 C26 C28 C29 176.1(4) . . . . ?
C28 C29 C31 C32 1.2(7) . . . . ?
C29 C31 C32 C25 0.6(7) . . . . ?
C29 C31 C32 C33 -178.9(4) . . . . ?
C30 C29 C31 C32 -178.7(4) . . . . ?
C32 C25 C26 C27 -174.3(4) . . . . ?
C32 C25 C26 C28 3.7(6) . . . . ?
C32 C25 B1 N2 65.4(5) . . . . ?
C32 C25 B1 N3 -163.5(3) . . . . ?
C32 C25 B1 N55 -52.6(4) . . . . ?
C34 N2 C7 C8 -2.5(4) . . . . ?
C34 N2 C7 C43 179.4(4) . . . . ?
C34 N2 B1 N3 104.2(4) . . . . ?
C34 N2 B1 N55 -4.0(5) . . . . ?
C34 N2 B1 C25 -123.2(4) . . . . ?
C34 C35 C36 C37 -2.5(6) . . . . ?
C35 C34 C42 C8 173.5(4) . . . . ?
C35 C34 C42 C41 -6.0(6) . . . . ?
C35 C36 C37 C41 -0.5(7) . . . . ?
C35 C36 C37 C54 177.4(4) . . . . ?
C36 C37 C41 C42 0.4(7) . . . . ?
C36 C37 C54 C38 -71.0(6) . . . . ?
C36 C37 C54 C39 48.3(7) . . . . ?
C36 C37 C54 C40 169.0(6) . . . . ?
C37 C41 C42 C8 -176.6(4) . . . . ?
C37 C41 C42 C34 2.7(6) . . . . ?
C41 C37 C54 C38 106.8(6) . . . . ?
C41 C37 C54 C39 -133.8(6) . . . . ?
C41 C37 C54 C40 -13.2(8) . . . . ?
C42 C8 C9 C10 -179.7(4) . . . . ?
C42 C34 C35 C24 -173.1(3) . . . . ?
C42 C34 C35 C36 5.8(6) . . . . ?
C43 C7 C8 C9 0.0(5) . . . . ?
C43 C7 C8 C42 -179.8(3) . . . . ?
C44 C10 C53 C11 -178.2(4) . . . . ?
C44 C10 C53 C45 63.2(6) . . . . ?
C44 C10 C53 C46 -58.2(5) . . . . ?
C47 C3 C4 C5 -5.1(6) . . . . ?
C48 C16 C17 N3 0.7(4) . . . . ?
C48 C16 C17 C18 -176.9(4) . . . . ?
C49 C2 C3 C4 52.8(8) . . . . ?
C49 C2 C3 C47 -128.3(7) . . . . ?
C50 C2 C3 C4 -73.5(8) . . . . ?
C50 C2 C3 C47 105.5(8) . . . . ?
C51 C13 C14 C15 8.2(7) . . . . ?
C51 C13 C14 C19 -169.6(5) . . . . ?
C52 C13 C14 C15 126.6(5) . . . . ?
C52 C13 C14 C19 -51.2(5) . . . . ?
C53 C10 C44 C43 -179.1(4) . . . . ?
C54 C37 C41 C42 -177.5(4) . . . . ?
B1 N2 C7 C8 179.4(4) . . . . ?
B1 N2 C7 C43 1.3(6) . . . . ?
B1 N2 C34 C35 6.3(6) . . . . ?
B1 N2 C34 C42 -179.5(3) . . . . ?
B1 N3 C17 C16 158.7(4) . . . . ?
B1 N3 C17 C18 -24.1(8) . . . . ?
B1 N3 C20 C5 21.5(5) . . . . ?
B1 N3 C20 C48 -163.2(3) . . . . ?
B1 N55 C6 C5 -25.2(5) . . . . ?
B1 N55 C6 C21 166.1(4) . . . . ?
B1 N55 C24 C23 -168.0(4) . . . . ?
B1 N55 C24 C35 11.1(5) . . . . ?
B1 C25 C26 C27 3.2(6) . . . . ?
B1 C25 C26 C28 -178.7(4) . . . . ?
B1 C25 C32 C31 179.3(4) . . . . ?
B1 C25 C32 C33 -1.3(6) . . . . ?
C49A C2 C3 C4 135.8(10) . . . . ?
C49A C2 C3 C47 -45.3(11) . . . . ?
C50A C2 C3 C4 14.9(8) . . . . ?
C50A C2 C3 C47 -166.2(7) . . . . ?
C56 C2 C3 C4 -100.7(10) . . . . ?
C56 C2 C3 C47 78.3(10) . . . . ?
C1A C1B C1C C1D 78.1(14) . . . . ?
C1B C1A C1F C1E 55.9(17) . . . . ?
C1B C1C C1D C1E -85.4(17) . . . . ?
C1C C1D C1E C1F 52.9(16) . . . . ?
C1D C1E C1F C1A -46.6(16) . . . . ?
C1F C1A C1B C1C -53.2(12) . . . . ?

loop_
_smtbx_masks_void_nr
_smtbx_masks_void_average_x
_smtbx_masks_void_average_y
_smtbx_masks_void_average_z
_smtbx_masks_void_volume
_smtbx_masks_void_count_electrons
_smtbx_masks_void_content
1 0.167 0.208 0.358 7.3 0.3 ?
2 0.167 0.292 0.858 7.3 0.3 ?
3 0.181 0.661 0.333 9.2 0.5 ?
4 0.181 0.839 0.833 9.2 0.5 ?
5 0.238 0.065 0.312 21.6 0.1 ?
6 0.238 0.435 0.812 21.6 0.1 ?
7 0.262 0.065 0.688 21.6 0.1 ?
8 0.250 0.136 0.500 20.0 0.6 ?
9 0.250 0.364 0.000 20.0 0.6 ?
10 0.262 0.435 0.188 21.6 0.1 ?
11 0.319 0.661 0.667 9.2 0.5 ?
12 0.319 0.839 0.167 9.2 0.5 ?
13 0.333 0.208 0.642 7.3 0.3 ?
14 0.333 0.292 0.142 7.3 0.3 ?
15 0.667 0.708 0.858 7.3 0.3 ?
16 0.667 0.792 0.358 7.3 0.3 ?
17 0.681 0.161 0.833 9.2 0.5 ?
18 0.681 0.339 0.333 9.2 0.5 ?
19 0.738 -0.065 0.312 21.6 0.1 ?
20 0.738 0.565 0.812 21.6 0.1 ?
21 0.762 0.565 0.188 21.6 0.1 ?
22 0.750 0.636 0.000 20.0 0.6 ?
23 0.750 0.864 0.500 20.0 0.6 ?
24 0.762 0.935 0.688 21.6 0.1 ?
25 0.819 0.161 0.167 9.2 0.5 ?
26 0.819 0.339 0.667 9.2 0.5 ?
27 0.833 0.708 0.142 7.3 0.3 ?
28 0.833 0.792 0.642 7.3 0.3 ?
